data_7049872
loop_
_publ_author_name
'Das, Tapashi'
'Rajak, Kajal Krishna'

_publ_section_title
;
 Experimental and theoretical investigation of a metalloreceptor bearing a
 [Re(CO)3]+ core incorporating a multifunctional ligand: selective
 reactivity towards Zn2+ and CN&#x2212; ions
;
_journal_name_full 'Dalton Transactions'
_journal_paper_doi 10.1039/C9DT00901A
_journal_year 2019
_chemical_formula_sum 'C25 H16 Cl N4 O4 Re'
_chemical_formula_weight 658.07
_space_group_crystal_system monoclinic
_space_group_IT_number 15
_space_group_name_Hall '-C 2yc'
_space_group_name_H-M_alt 'C 1 2/c 1'
_symmetry_space_group_name_Hall '-C 2yc'
_symmetry_space_group_name_H-M 'C 1 2/c 1'
_atom_sites_solution_hydrogens geom
_audit_creation_method SHELXL-2017/1
_audit_update_record
;
2018-04-13 deposited with the CCDC.    2019-04-12 downloaded from the CCDC.
;
_cell_angle_alpha 90
_cell_angle_beta 117.801(12)
_cell_angle_gamma 90
_cell_formula_units_Z 8
_cell_length_a 31.198(8)
_cell_length_b 9.814(2)
_cell_length_c 17.652(4)
_cell_measurement_temperature 296(2)
_cell_volume 4781(2)
_computing_structure_refinement 'SHELXL-2017/1 (Sheldrick, 2017)'
_diffrn_ambient_temperature 296(2)
_diffrn_measured_fraction_theta_full 1.000
_diffrn_measured_fraction_theta_max 0.995
_diffrn_radiation_type MoK\a
_diffrn_radiation_wavelength 0.71073
_diffrn_reflns_av_R_equivalents 0.0673
_diffrn_reflns_av_unetI/netI 0.0456
_diffrn_reflns_Laue_measured_fraction_full 1.000
_diffrn_reflns_Laue_measured_fraction_max 0.995
_diffrn_reflns_limit_h_max 40
_diffrn_reflns_limit_h_min -40
_diffrn_reflns_limit_k_max 12
_diffrn_reflns_limit_k_min -12
_diffrn_reflns_limit_l_max 22
_diffrn_reflns_limit_l_min -21
_diffrn_reflns_number 36940
_diffrn_reflns_point_group_measured_fraction_full 1.000
_diffrn_reflns_point_group_measured_fraction_max 0.995
_diffrn_reflns_theta_full 25.242
_diffrn_reflns_theta_max 27.498
_diffrn_reflns_theta_min 1.476
_exptl_absorpt_coefficient_mu 5.235
_exptl_crystal_density_diffrn 1.829
_exptl_crystal_F_000 2544
_refine_diff_density_max 1.192
_refine_diff_density_min -1.212
_refine_diff_density_rms 0.119
_refine_ls_extinction_method none
_refine_ls_goodness_of_fit_ref 0.865
_refine_ls_hydrogen_treatment constr
_refine_ls_matrix_type full
_refine_ls_number_parameters 317
_refine_ls_number_reflns 5474
_refine_ls_number_restraints 0
_refine_ls_restrained_S_all 0.865
_refine_ls_R_factor_all 0.0606
_refine_ls_R_factor_gt 0.0355
_refine_ls_shift/su_max 0.023
_refine_ls_shift/su_mean 0.004
_refine_ls_structure_factor_coef Fsqd
_refine_ls_weighting_details 'w=1/[\s^2^(Fo^2^)+(0.1000P)^2^] where P=(Fo^2^+2Fc^2^)/3'
_refine_ls_weighting_scheme calc
_refine_ls_wR_factor_gt 0.1034
_refine_ls_wR_factor_ref 0.1282
_reflns_Friedel_coverage 0.000
_reflns_number_gt 3937
_reflns_number_total 5474
_reflns_threshold_expression 'I > 2\s(I)'
_cod_data_source_file c9dt00901a2.cif
_cod_data_source_block shelx_CCDC2
_cod_database_code 7049872
_shelx_shelxl_version_number 2017/1
_shelx_space_group_comment
;
The symmetry employed for this shelxl refinement is uniquely defined
by the following loop, which should always be used as a source of
symmetry information in preference to the above space-group names.
They are only intended as comments.
;

loop_
_space_group_symop_operation_xyz
'x, y, z'
'-x, y, -z+1/2'
'x+1/2, y+1/2, z'
'-x+1/2, y+1/2, -z+1/2'
'-x, -y, -z'
'x, -y, z-1/2'
'-x+1/2, -y+1/2, -z'
'x+1/2, -y+1/2, z-1/2'

loop_
_atom_site_label
_atom_site_type_symbol
_atom_site_fract_x
_atom_site_fract_y
_atom_site_fract_z
_atom_site_U_iso_or_equiv
_atom_site_adp_type
_atom_site_occupancy
_atom_site_site_symmetry_order
_atom_site_calc_flag
_atom_site_refinement_flags_posn
_atom_site_refinement_flags_adp
C1 C 0.1544(2) 0.8913(6) 0.0218(4) 0.0458(13) Uani 1 1 d . .
Re1 Re 0.19115(2) 0.77782(3) 0.20058(2) 0.04487(12) Uani 1 1 d . .
Cl1 Cl 0.19436(7) 0.5573(2) 0.13729(13) 0.0786(5) Uani 1 1 d . .
N2 N 0.08670(16) 0.8451(6) 0.0332(3) 0.0473(12) Uani 1 1 d . .
C12 C 0.0665(2) 0.7522(6) 0.0579(4) 0.0455(15) Uani 1 1 d . .
H12 H 0.085744 0.689745 0.099495 0.055 Uiso 1 1 calc R U
O4 O 0.00234(17) 0.9199(6) -0.0810(3) 0.0725(14) Uani 1 1 d . .
H4 H 0.031992 0.921852 -0.053663 0.109 Uiso 1 1 calc R U
N3 N 0.23251(16) 0.8530(5) 0.1380(3) 0.0483(12) Uani 1 1 d . .
N4 N 0.1019(2) 0.8584(7) -0.1276(3) 0.0698(17) Uani 1 1 d . .
N1 N 0.13784(16) 0.8395(5) 0.0707(3) 0.0432(11) Uani 1 1 d . .
C2 C 0.2072(2) 0.8926(7) 0.0562(4) 0.0515(15) Uani 1 1 d . .
C7 C 0.1221(2) 0.9473(7) -0.0645(4) 0.0512(15) Uani 1 1 d . .
C11 C 0.0731(3) 0.9075(10) -0.2046(4) 0.081(2) Uani 1 1 d . .
H11 H 0.059814 0.846951 -0.250338 0.097 Uiso 1 1 calc R U
C10 C 0.0619(3) 1.0436(10) -0.2207(5) 0.078(2) Uani 1 1 d . .
H10 H 0.040232 1.072654 -0.275509 0.094 Uiso 1 1 calc R U
C9 C 0.0827(3) 1.1355(9) -0.1557(5) 0.079(2) Uani 1 1 d . .
H9 H 0.076011 1.228126 -0.164938 0.095 Uiso 1 1 calc R U
C8 C 0.1143(3) 1.0853(8) -0.0752(4) 0.069(2) Uani 1 1 d . .
H8 H 0.129840 1.144325 -0.029043 0.082 Uiso 1 1 calc R U
C13 C 0.0146(2) 0.7446(7) 0.0218(4) 0.0469(14) Uani 1 1 d . .
C14 C -0.0148(2) 0.8271(9) -0.0475(4) 0.0601(17) Uani 1 1 d . .
C15 C -0.0659(3) 0.8119(11) -0.0854(6) 0.082(3) Uani 1 1 d . .
H15 H -0.085473 0.869367 -0.130161 0.098 Uiso 1 1 calc R U
C16 C -0.0868(3) 0.7186(9) -0.0590(6) 0.075(3) Uani 1 1 d . .
H16 H -0.120331 0.709739 -0.087128 0.090 Uiso 1 1 calc R U
C17 C -0.0588(2) 0.6323(9) 0.0112(4) 0.065(2) Uani 1 1 d . .
C22 C -0.0068(2) 0.6450(8) 0.0533(4) 0.0540(16) Uani 1 1 d . .
C21 C 0.0190(3) 0.5575(8) 0.1215(5) 0.0669(19) Uani 1 1 d . .
H21 H 0.052690 0.562531 0.149494 0.080 Uiso 1 1 calc R U
C20 C -0.0031(4) 0.4648(10) 0.1489(6) 0.089(3) Uani 1 1 d . .
H20 H 0.015522 0.408303 0.194932 0.107 Uiso 1 1 calc R U
C19 C -0.0538(3) 0.4534(10) 0.1085(6) 0.089(3) Uani 1 1 d . .
H19 H -0.068876 0.390575 0.127788 0.107 Uiso 1 1 calc R U
C18 C -0.0806(3) 0.5355(11) 0.0407(6) 0.086(3) Uani 1 1 d . .
H18 H -0.114198 0.527295 0.013237 0.103 Uiso 1 1 calc R U
C3 C 0.2293(3) 0.9315(8) 0.0082(5) 0.0660(19) Uani 1 1 d . .
H3 H 0.210947 0.959595 -0.048237 0.079 Uiso 1 1 calc R U
C4 C 0.2799(3) 0.9283(9) 0.0458(6) 0.079(2) Uani 1 1 d . .
H4A H 0.295809 0.954930 0.014975 0.094 Uiso 1 1 calc R U
C5 C 0.3048(3) 0.8865(9) 0.1264(5) 0.073(2) Uani 1 1 d . .
H5 H 0.338404 0.881803 0.151908 0.088 Uiso 1 1 calc R U
C6 C 0.2810(2) 0.8500(8) 0.1725(5) 0.0659(19) Uani 1 1 d . .
H6 H 0.299135 0.822409 0.229169 0.079 Uiso 1 1 calc R U
C25 C 0.1526(2) 0.6999(7) 0.2487(4) 0.0574(17) Uani 1 1 d . .
O2 O 0.1311(2) 0.6505(7) 0.2788(4) 0.0854(17) Uani 1 1 d . .
C24 C 0.2460(3) 0.7374(7) 0.3086(5) 0.0585(18) Uani 1 1 d . .
O1 O 0.2782(2) 0.7105(6) 0.3719(4) 0.0855(18) Uani 1 1 d . .
C23 C 0.1835(2) 0.9660(11) 0.2403(4) 0.063(2) Uani 1 1 d . .
O3 O 0.1788(2) 1.0453(7) 0.2654(5) 0.0891(18) Uani 1 1 d . .

loop_
_atom_site_aniso_label
_atom_site_aniso_U_11
_atom_site_aniso_U_22
_atom_site_aniso_U_33
_atom_site_aniso_U_23
_atom_site_aniso_U_13
_atom_site_aniso_U_12
C1 0.053(3) 0.049(3) 0.040(3) -0.002(3) 0.026(3) -0.009(3)
Re1 0.03609(15) 0.05203(19) 0.04202(17) 0.00140(10) 0.01446(11) -0.00014(10)
Cl1 0.0702(11) 0.0821(14) 0.0736(12) -0.0032(10) 0.0251(10) 0.0010(10)
N2 0.038(2) 0.058(3) 0.043(3) 0.007(2) 0.017(2) -0.001(2)
C12 0.040(3) 0.055(4) 0.040(3) 0.003(3) 0.018(3) -0.005(3)
O4 0.055(3) 0.093(4) 0.059(3) 0.021(3) 0.018(2) 0.007(3)
N3 0.037(2) 0.054(3) 0.055(3) -0.007(2) 0.023(2) -0.005(2)
N4 0.084(4) 0.072(4) 0.047(3) -0.003(3) 0.026(3) -0.022(3)
N1 0.040(2) 0.046(3) 0.044(3) -0.001(2) 0.019(2) -0.007(2)
C2 0.052(3) 0.052(4) 0.058(4) -0.014(3) 0.031(3) -0.014(3)
C7 0.055(3) 0.060(4) 0.040(3) 0.003(3) 0.022(3) -0.017(3)
C11 0.091(6) 0.095(7) 0.042(4) -0.004(4) 0.019(4) -0.032(5)
C10 0.073(5) 0.101(7) 0.051(4) 0.018(4) 0.020(4) -0.008(5)
C9 0.097(6) 0.076(6) 0.067(5) 0.023(4) 0.042(5) 0.015(5)
C8 0.093(6) 0.066(5) 0.049(4) -0.002(3) 0.035(4) -0.006(4)
C13 0.035(3) 0.059(4) 0.043(3) 0.001(3) 0.015(3) 0.000(3)
C14 0.041(3) 0.083(5) 0.048(4) -0.002(4) 0.014(3) 0.000(3)
C15 0.038(4) 0.123(8) 0.078(6) -0.002(5) 0.021(4) 0.011(4)
C16 0.035(3) 0.116(7) 0.066(5) -0.023(5) 0.018(4) -0.008(4)
C17 0.047(4) 0.101(6) 0.054(4) -0.024(4) 0.028(3) -0.020(4)
C22 0.043(3) 0.072(5) 0.052(3) -0.009(3) 0.026(3) -0.009(3)
C21 0.061(4) 0.074(5) 0.066(4) 0.010(4) 0.031(4) -0.011(4)
C20 0.098(6) 0.097(7) 0.087(6) 0.005(5) 0.055(5) -0.027(5)
C19 0.091(6) 0.101(7) 0.097(7) -0.014(6) 0.063(6) -0.039(5)
C18 0.065(5) 0.118(8) 0.094(6) -0.041(6) 0.054(5) -0.041(5)
C3 0.069(4) 0.074(5) 0.071(4) -0.009(4) 0.045(4) -0.017(4)
C4 0.075(5) 0.093(6) 0.091(6) -0.024(5) 0.058(5) -0.024(5)
C5 0.049(4) 0.089(6) 0.089(6) -0.023(5) 0.039(4) -0.016(4)
C6 0.039(3) 0.085(6) 0.079(5) -0.021(4) 0.032(3) -0.007(3)
C25 0.046(4) 0.068(5) 0.052(4) 0.002(3) 0.017(3) 0.006(3)
O2 0.072(3) 0.113(5) 0.086(4) 0.027(4) 0.050(3) 0.004(3)
C24 0.047(4) 0.057(4) 0.061(4) -0.004(3) 0.016(3) -0.002(3)
O1 0.059(3) 0.091(4) 0.069(4) 0.017(3) -0.003(3) -0.001(3)
C23 0.036(3) 0.110(7) 0.042(3) -0.033(4) 0.019(3) -0.018(4)
O3 0.059(3) 0.079(4) 0.110(5) 0.005(4) 0.023(3) 0.002(3)

loop_
_atom_type_symbol
_atom_type_description
_atom_type_scat_dispersion_real
_atom_type_scat_dispersion_imag
_atom_type_scat_source
C C 0.0033 0.0016 'International Tables Vol C Tables 4.2.6.8 and 6.1.1.4'
H H 0.0000 0.0000 'International Tables Vol C Tables 4.2.6.8 and 6.1.1.4'
N N 0.0061 0.0033 'International Tables Vol C Tables 4.2.6.8 and 6.1.1.4'
O O 0.0106 0.0060 'International Tables Vol C Tables 4.2.6.8 and 6.1.1.4'
Re Re -1.0185 7.2310 'International Tables Vol C Tables 4.2.6.8 and 6.1.1.4'
Cl Cl 0.1484 0.1585 'International Tables Vol C Tables 4.2.6.8 and 6.1.1.4'

loop_
_geom_angle_atom_site_label_1
_geom_angle_atom_site_label_2
_geom_angle_atom_site_label_3
_geom_angle
N1 C1 C2 116.5(5)
N1 C1 C7 122.5(5)
C2 C1 C7 121.0(5)
C24 Re1 C25 86.0(3)
C24 Re1 C23 92.2(3)
C25 Re1 C23 90.6(3)
C24 Re1 N3 96.3(3)
C25 Re1 N3 175.3(2)
C23 Re1 N3 93.4(3)
C24 Re1 N1 169.8(3)
C25 Re1 N1 104.2(2)
C23 Re1 N1 87.5(3)
N3 Re1 N1 73.59(18)
C24 Re1 Cl1 93.6(2)
C25 Re1 Cl1 91.0(2)
C23 Re1 Cl1 174.0(2)
N3 Re1 Cl1 84.77(14)
N1 Re1 Cl1 86.54(14)
C12 N2 N1 115.8(5)
N2 C12 C13 120.8(6)
C6 N3 C2 117.9(6)
C6 N3 Re1 124.8(5)
C2 N3 Re1 117.0(4)
C7 N4 C11 117.0(7)
C1 N1 N2 112.6(5)
C1 N1 Re1 117.3(4)
N2 N1 Re1 129.7(3)
N3 C2 C3 122.3(6)
N3 C2 C1 115.3(5)
C3 C2 C1 122.5(6)
N4 C7 C8 123.5(6)
N4 C7 C1 116.7(6)
C8 C7 C1 119.8(6)
N4 C11 C10 123.5(7)
C9 C10 C11 119.6(7)
C10 C9 C8 117.4(8)
C7 C8 C9 119.0(7)
C14 C13 C22 119.9(6)
C14 C13 C12 120.2(6)
C22 C13 C12 119.7(6)
O4 C14 C13 123.4(6)
O4 C14 C15 117.4(7)
C13 C14 C15 119.2(8)
C16 C15 C14 122.3(8)
C15 C16 C17 121.1(7)
C16 C17 C18 121.5(7)
C16 C17 C22 119.0(7)
C18 C17 C22 119.5(8)
C21 C22 C17 116.9(6)
C21 C22 C13 124.7(6)
C17 C22 C13 118.5(6)
C20 C21 C22 122.3(7)
C21 C20 C19 120.8(9)
C18 C19 C20 119.0(8)
C19 C18 C17 121.5(8)
C2 C3 C4 118.7(7)
C5 C4 C3 118.8(7)
C4 C5 C6 120.4(7)
N3 C6 C5 121.9(7)
O2 C25 Re1 177.4(6)
O1 C24 Re1 178.4(7)
O3 C23 Re1 170.4(10)

loop_
_geom_bond_atom_site_label_1
_geom_bond_atom_site_label_2
_geom_bond_distance
C1 N1 1.299(7)
C1 C2 1.467(8)
C1 C7 1.485(8)
Re1 C24 1.918(7)
Re1 C25 1.925(8)
Re1 C23 2.028(9)
Re1 N3 2.181(5)
Re1 N1 2.198(5)
Re1 Cl1 2.459(2)
N2 C12 1.294(7)
N2 N1 1.414(6)
C12 C13 1.438(7)
O4 C14 1.327(9)
N3 C6 1.343(7)
N3 C2 1.340(8)
N4 C7 1.321(8)
N4 C11 1.321(9)
C2 C3 1.371(9)
C7 C8 1.374(10)
C11 C10 1.377(13)
C10 C9 1.362(12)
C9 C8 1.389(10)
C13 C14 1.396(10)
C13 C22 1.435(9)
C14 C15 1.420(9)
C15 C16 1.326(13)
C16 C17 1.417(12)
C17 C18 1.402(11)
C17 C22 1.440(9)
C22 C21 1.391(9)
C21 C20 1.361(10)
C20 C19 1.404(13)
C19 C18 1.359(13)
C3 C4 1.398(10)
C4 C5 1.329(11)
C5 C6 1.379(10)
C25 O2 1.138(8)
C24 O1 1.132(8)
C23 O3 0.940(8)

loop_
_geom_torsion_atom_site_label_1
_geom_torsion_atom_site_label_2
_geom_torsion_atom_site_label_3
_geom_torsion_atom_site_label_4
_geom_torsion
N1 N2 C12 C13 -177.7(5)
C2 C1 N1 N2 178.8(5)
C7 C1 N1 N2 -1.1(8)
C2 C1 N1 Re1 5.0(7)
C7 C1 N1 Re1 -174.9(5)
C12 N2 N1 C1 152.9(6)
C12 N2 N1 Re1 -34.2(8)
C6 N3 C2 C3 -1.2(10)
Re1 N3 C2 C3 -174.8(5)
C6 N3 C2 C1 178.9(6)
Re1 N3 C2 C1 5.3(7)
N1 C1 C2 N3 -6.8(8)
C7 C1 C2 N3 173.0(6)
N1 C1 C2 C3 173.3(6)
C7 C1 C2 C3 -6.9(10)
C11 N4 C7 C8 0.9(11)
C11 N4 C7 C1 -180.0(6)
N1 C1 C7 N4 -80.6(8)
C2 C1 C7 N4 99.5(7)
N1 C1 C7 C8 98.5(8)
C2 C1 C7 C8 -81.3(9)
C7 N4 C11 C10 -3.2(12)
N4 C11 C10 C9 3.1(14)
C11 C10 C9 C8 -0.7(13)
N4 C7 C8 C9 1.3(12)
C1 C7 C8 C9 -177.8(6)
C10 C9 C8 C7 -1.3(12)
N2 C12 C13 C14 7.5(10)
N2 C12 C13 C22 -176.9(6)
C22 C13 C14 O4 -178.9(7)
C12 C13 C14 O4 -3.3(11)
C22 C13 C14 C15 0.6(11)
C12 C13 C14 C15 176.2(7)
O4 C14 C15 C16 177.3(9)
C13 C14 C15 C16 -2.3(13)
C14 C15 C16 C17 2.6(14)
C15 C16 C17 C18 178.5(9)
C15 C16 C17 C22 -1.2(12)
C16 C17 C22 C21 -179.6(7)
C18 C17 C22 C21 0.6(10)
C16 C17 C22 C13 -0.4(10)
C18 C17 C22 C13 179.8(7)
C14 C13 C22 C21 179.8(7)
C12 C13 C22 C21 4.2(10)
C14 C13 C22 C17 0.7(10)
C12 C13 C22 C17 -175.0(6)
C17 C22 C21 C20 -0.8(11)
C13 C22 C21 C20 180.0(8)
C22 C21 C20 C19 0.2(14)
C21 C20 C19 C18 0.7(14)
C20 C19 C18 C17 -0.9(13)
C16 C17 C18 C19 -179.5(8)
C22 C17 C18 C19 0.2(12)
N3 C2 C3 C4 0.8(11)
C1 C2 C3 C4 -179.3(7)
C2 C3 C4 C5 0.6(12)
C3 C4 C5 C6 -1.4(13)
C2 N3 C6 C5 0.3(10)
Re1 N3 C6 C5 173.3(6)
C4 C5 C6 N3 1.1(12)
